data_7028542
loop_
_publ_author_name
'Sutradhar, Manas'
'Martins, Lu\'isa M D R S'
'Guedes da Silva, M F\'atima C'
'Alegria, Elisabete C. B. A.'
'Liu, Cai-Ming'
'Pombeiro, Armando J. L.'

_publ_section_title
;
 Dinuclear Mn(ii,ii) complexes: magnetic properties and microwave assisted
 oxidation of alcohols.
;
_journal_issue 10
_journal_name_full 'Dalton transactions (Cambridge, England : 2003)'
_journal_page_first 3966
_journal_page_last 3977
_journal_paper_doi 10.1039/c3dt52774c
_journal_volume 43
_journal_year 2014
_chemical_formula_moiety 'C48 H44 Mn2 N10 O6, 2(N O3), 2(H2 O)'
_chemical_formula_sum 'C48 H48 Mn2 N12 O14'
_chemical_formula_weight 1126.86
_chemical_name_systematic
;
 ?
;
_space_group_crystal_system triclinic
_space_group_IT_number 2
_space_group_name_Hall '-P 1'
_space_group_name_H-M_alt 'P -1'
_symmetry_space_group_name_Hall '-P 1'
_symmetry_space_group_name_H-M 'P -1'
_atom_sites_solution_hydrogens mixed
_audit_creation_method SHELXL-2013
_cell_angle_alpha 95.750(5)
_cell_angle_beta 106.408(5)
_cell_angle_gamma 103.690(6)
_cell_formula_units_Z 1
_cell_length_a 10.5455(8)
_cell_length_b 10.5706(9)
_cell_length_c 11.9344(10)
_cell_measurement_reflns_used 956
_cell_measurement_temperature 150(2)
_cell_measurement_theta_max 20.22
_cell_measurement_theta_min 2.45
_cell_volume 1219.84(18)
_computing_cell_refinement 'Bruker SAINT'
_computing_data_collection 'Bruker APEX2'
_computing_data_reduction 'Bruker SAINT'
_computing_molecular_graphics 'Ortep-3 for Windows (Farrugia, 1997)'
_computing_publication_material 'WinGX publication routines (Farrugia, 1999)'
_computing_structure_refinement 'SHELXL-97 (Sheldrick, 2008)'
_computing_structure_solution 'SIR97 (Giacovazzo et al, 1997)'
_diffrn_ambient_temperature 150(2)
_diffrn_measured_fraction_theta_full 0.930
_diffrn_measured_fraction_theta_max 0.929
_diffrn_measurement_device_type 'Bruker APEX-II CCD'
_diffrn_measurement_method '\f and \w scans'
_diffrn_radiation_type MoK\a
_diffrn_radiation_wavelength 0.71069
_diffrn_reflns_av_R_equivalents 0.1010
_diffrn_reflns_av_unetI/netI 0.1689
_diffrn_reflns_Laue_measured_fraction_full 0.930
_diffrn_reflns_Laue_measured_fraction_max 0.929
_diffrn_reflns_limit_h_max 12
_diffrn_reflns_limit_h_min -12
_diffrn_reflns_limit_k_max 11
_diffrn_reflns_limit_k_min -12
_diffrn_reflns_limit_l_max 14
_diffrn_reflns_limit_l_min -14
_diffrn_reflns_number 9698
_diffrn_reflns_point_group_measured_fraction_full 0.930
_diffrn_reflns_point_group_measured_fraction_max 0.929
_diffrn_reflns_theta_full 25.240
_diffrn_reflns_theta_max 25.343
_diffrn_reflns_theta_min 2.879
_exptl_absorpt_coefficient_mu 0.599
_exptl_absorpt_correction_T_max 0.893
_exptl_absorpt_correction_T_min 0.817
_exptl_absorpt_correction_type multi-scan
_exptl_absorpt_process_details sadabs
_exptl_crystal_colour yellow
_exptl_crystal_density_diffrn 1.534
_exptl_crystal_description prism
_exptl_crystal_F_000 582
_exptl_crystal_size_max 0.340
_exptl_crystal_size_mid 0.280
_exptl_crystal_size_min 0.190
_refine_diff_density_max 0.728
_refine_diff_density_min -0.496
_refine_diff_density_rms 0.114
_refine_ls_extinction_coef 0.015(4)
_refine_ls_extinction_expression Fc^*^=kFc[1+0.001xFc^2^\l^3^/sin(2\q)]^-1/4^
_refine_ls_extinction_method SHELXL
_refine_ls_goodness_of_fit_ref 1.023
_refine_ls_hydrogen_treatment mixed
_refine_ls_matrix_type full
_refine_ls_number_parameters 353
_refine_ls_number_reflns 4154
_refine_ls_number_restraints 3
_refine_ls_restrained_S_all 1.023
_refine_ls_R_factor_all 0.1772
_refine_ls_R_factor_gt 0.0867
_refine_ls_shift/su_max 0.001
_refine_ls_shift/su_mean 0.000
_refine_ls_structure_factor_coef Fsqd
_refine_ls_weighting_details 'w=1/[\s^2^(Fo^2^)+(0.1126P)^2^+1.5959P] where P=(Fo^2^+2Fc^2^)/3'
_refine_ls_weighting_scheme calc
_refine_ls_wR_factor_gt 0.2083
_refine_ls_wR_factor_ref 0.2520
_reflns_Friedel_coverage 0.000
_reflns_number_gt 2075
_reflns_number_total 4154
_reflns_threshold_expression 'I > 2\s(I)'
_cod_data_source_file c3dt52774c.txt
_cod_data_source_block Compound5
_cod_database_code 7028542
_shelx_space_group_comment
;
The symmetry employed for this shelxl refinement is uniquely defined
by the following loop, which should always be used as a source of
symmetry information in preference to the above space-group names.
They are only intended as comments.
;
_shelx_estimated_absorpt_t_min 0.822
_shelx_estimated_absorpt_t_max 0.895
_shelxl_version_number 2013-4

loop_
_space_group_symop_operation_xyz
'x, y, z'
'-x, -y, -z'

loop_
_atom_site_label
_atom_site_type_symbol
_atom_site_fract_x
_atom_site_fract_y
_atom_site_fract_z
_atom_site_U_iso_or_equiv
_atom_site_adp_type
_atom_site_occupancy
_atom_site_site_symmetry_order
_atom_site_calc_flag
_atom_site_refinement_flags_posn
_atom_site_refinement_flags_adp
C2 C 0.2853(8) 0.5911(8) 1.0027(7) 0.0240(18) Uani 1 1 d . .
C3 C 0.3078(8) 0.6684(8) 1.1128(7) 0.031(2) Uani 1 1 d . .
C4 C 0.2066(8) 0.7202(8) 1.1365(7) 0.029(2) Uani 1 1 d . .
H4 H 0.2223 0.7702 1.2123 0.035 Uiso 1 1 calc R U
C5 C 0.0828(8) 0.6974(9) 1.0475(8) 0.035(2) Uani 1 1 d . .
H5 H 0.0131 0.7325 1.0629 0.042 Uiso 1 1 calc R U
C6 C 0.0581(8) 0.6262(8) 0.9385(7) 0.031(2) Uani 1 1 d . .
H6 H -0.0269 0.6154 0.8783 0.037 Uiso 1 1 calc R U
C7 C 0.1570(8) 0.5680(8) 0.9133(7) 0.0283(19) Uani 1 1 d . .
C8 C 0.1177(8) 0.4902(8) 0.7977(7) 0.031(2) Uani 1 1 d . .
H8 H 0.0324 0.4894 0.7426 0.037 Uiso 1 1 calc R U
C9 C 0.1942(8) 0.2666(8) 0.6115(7) 0.029(2) Uani 1 1 d . .
C10 C 0.1282(8) 0.1874(8) 0.4910(7) 0.030(2) Uani 1 1 d . .
C11 C 0.0415(8) 0.2331(9) 0.4023(7) 0.036(2) Uani 1 1 d . .
H11 H 0.0270 0.3172 0.4199 0.043 Uiso 1 1 calc R U
C12 C -0.0238(9) 0.1584(10) 0.2895(8) 0.041(2) Uani 1 1 d . .
H12 H -0.0822 0.1906 0.2298 0.049 Uiso 1 1 calc R U
C13 C -0.0014(8) 0.0327(10) 0.2649(7) 0.040(2) Uani 1 1 d . .
H13 H -0.0477 -0.0214 0.1889 0.048 Uiso 1 1 calc R U
C14 C 0.0858(9) -0.0107(9) 0.3496(8) 0.037(2) Uani 1 1 d . .
H14 H 0.1025 -0.0933 0.3302 0.045 Uiso 1 1 calc R U
C15 C 0.1528(8) 0.0636(9) 0.4661(7) 0.031(2) Uani 1 1 d . .
C21 C 0.3607(9) 0.1151(9) 0.9246(9) 0.045(3) Uani 1 1 d . .
H21 H 0.4138 0.1019 0.8744 0.054 Uiso 1 1 calc R U
C22 C 0.3140(11) 0.0131(10) 0.9781(9) 0.054(3) Uani 1 1 d . .
H22 H 0.3350 -0.0686 0.9653 0.064 Uiso 1 1 calc R U
C23 C 0.2375(10) 0.0305(10) 1.0495(10) 0.056(3) Uani 1 1 d . .
H23 H 0.2058 -0.0388 1.0883 0.067 Uiso 1 1 calc R U
C24 C 0.2056(10) 0.1493(10) 1.0657(9) 0.050(3) Uani 1 1 d . .
H24 H 0.1505 0.1630 1.1140 0.060 Uiso 1 1 calc R U
C25 C 0.2569(8) 0.2467(9) 1.0090(7) 0.034(2) Uani 1 1 d . .
H25 H 0.2357 0.3287 1.0197 0.040 Uiso 1 1 calc R U
C31 C 0.5557(10) 0.5727(12) 0.6928(9) 0.059(3) Uani 1 1 d . .
H31 H 0.5830 0.4943 0.6807 0.071 Uiso 1 1 calc R U
C32 C 0.6020(11) 0.6773(13) 0.6391(10) 0.066(3) Uani 1 1 d . .
H32 H 0.6608 0.6710 0.5927 0.079 Uiso 1 1 calc R U
C33 C 0.5598(10) 0.7925(11) 0.6551(9) 0.055(3) Uani 1 1 d . .
H33 H 0.5907 0.8669 0.6214 0.066 Uiso 1 1 calc R U
C34 C 0.4733(10) 0.7937(11) 0.7204(9) 0.053(3) Uani 1 1 d . .
H34 H 0.4393 0.8683 0.7298 0.063 Uiso 1 1 calc R U
C35 C 0.4353(9) 0.6888(9) 0.7723(8) 0.043(2) Uani 1 1 d . .
H35 H 0.3774 0.6935 0.8198 0.052 Uiso 1 1 calc R U
N1 N 0.3348(7) 0.2330(7) 0.9398(6) 0.0367(18) Uani 1 1 d . .
N2 N 0.4768(7) 0.5767(8) 0.7590(6) 0.0384(19) Uani 1 1 d . .
N3 N 0.2408(7) 0.0143(7) 0.5470(6) 0.0352(18) Uani 1 1 d . .
N10 N 0.7788(9) 0.3609(11) 0.5516(8) 0.059(3) Uani 1 1 d . .
N11 N 0.1895(7) 0.4211(7) 0.7629(6) 0.0295(16) Uani 1 1 d . .
N12 N 0.1282(7) 0.3491(7) 0.6486(6) 0.0318(18) Uani 1 1 d . .
O1 O 0.3870(5) 0.5414(5) 0.9893(4) 0.0284(13) Uani 1 1 d . .
O2 O 0.3054(6) 0.2605(6) 0.6801(5) 0.0415(16) Uani 1 1 d . .
O3 O 0.4338(5) 0.6890(6) 1.1929(5) 0.0381(16) Uani 1 1 d . .
H3 H 0.4581 0.7435 1.2682 0.046 Uiso 1 1 calc R U
O10 O 0.5387(7) 0.1303(8) 0.6312(6) 0.0542(19) Uani 1 1 d D .
O11 O 0.7695(11) 0.2475(8) 0.5567(7) 0.089(3) Uani 1 1 d . .
O12 O 0.8853(9) 0.4189(10) 0.5245(7) 0.084(3) Uani 1 1 d . .
O13 O 0.7107(13) 0.4240(12) 0.5722(13) 0.158(6) Uani 1 1 d . .
Mn1 Mn 0.41295(12) 0.40826(13) 0.85493(11) 0.0278(4) Uani 1 1 d . .
H3A H 0.2848 0.0603 0.6192 0.042 Uiso 1 1 d . U
H3B H 0.2524 -0.0636 0.5273 0.042 Uiso 1 1 d . U
H12A H 0.051(9) 0.344(9) 0.608(8) 0.042 Uiso 1 1 d . U
H10B H 0.602(5) 0.186(7) 0.604(6) 0.042 Uiso 1 1 d D U
H10A H 0.451(3) 0.095(7) 0.582(5) 0.042 Uiso 1 1 d D U

loop_
_atom_site_aniso_label
_atom_site_aniso_U_11
_atom_site_aniso_U_22
_atom_site_aniso_U_33
_atom_site_aniso_U_23
_atom_site_aniso_U_13
_atom_site_aniso_U_12
C2 0.023(4) 0.026(5) 0.029(5) 0.013(4) 0.010(4) 0.011(4)
C3 0.026(4) 0.026(5) 0.034(5) 0.011(4) -0.002(4) 0.006(4)
C4 0.032(5) 0.022(5) 0.036(5) 0.006(4) 0.013(4) 0.009(4)
C5 0.022(4) 0.025(5) 0.056(6) 0.008(4) 0.011(4) 0.006(4)
C6 0.021(4) 0.025(5) 0.040(5) 0.006(4) 0.001(4) 0.003(4)
C7 0.028(4) 0.019(5) 0.041(5) 0.013(4) 0.014(4) 0.004(4)
C8 0.025(4) 0.030(5) 0.038(5) 0.012(4) 0.010(4) 0.007(4)
C9 0.025(4) 0.022(5) 0.038(5) 0.008(4) 0.003(4) 0.008(4)
C10 0.034(5) 0.025(5) 0.030(5) 0.006(4) 0.010(4) 0.008(4)
C11 0.035(5) 0.034(6) 0.036(5) 0.013(4) 0.005(4) 0.009(5)
C12 0.036(5) 0.044(6) 0.040(6) 0.014(4) 0.007(4) 0.009(5)
C13 0.031(5) 0.052(7) 0.026(5) -0.002(4) 0.007(4) 0.000(5)
C14 0.037(5) 0.032(6) 0.043(6) 0.006(4) 0.009(4) 0.015(5)
C15 0.030(4) 0.039(6) 0.022(5) 0.012(4) 0.006(4) 0.006(4)
C21 0.036(5) 0.013(5) 0.070(7) 0.003(4) 0.000(5) 0.004(5)
C22 0.056(7) 0.026(6) 0.061(7) 0.002(5) -0.010(6) 0.013(5)
C23 0.048(6) 0.029(7) 0.073(8) 0.025(5) 0.003(6) -0.006(5)
C24 0.045(6) 0.047(7) 0.052(7) 0.019(5) 0.013(5) 0.003(5)
C25 0.023(4) 0.029(6) 0.041(5) 0.009(4) 0.004(4) 0.000(4)
C31 0.054(6) 0.079(9) 0.060(7) 0.032(6) 0.026(6) 0.032(7)
C32 0.061(7) 0.087(10) 0.062(8) 0.033(7) 0.033(6) 0.019(7)
C33 0.052(6) 0.055(8) 0.056(7) 0.034(6) 0.012(5) 0.007(6)
C34 0.041(6) 0.059(8) 0.058(7) 0.025(6) 0.013(5) 0.012(6)
C35 0.042(5) 0.036(6) 0.052(6) 0.020(5) 0.014(5) 0.007(5)
N1 0.032(4) 0.034(5) 0.043(5) 0.014(3) 0.005(4) 0.011(4)
N2 0.026(4) 0.058(6) 0.033(4) 0.016(4) 0.010(3) 0.012(4)
N3 0.035(4) 0.026(4) 0.034(4) -0.002(3) -0.005(3) 0.011(4)
N10 0.031(5) 0.062(7) 0.080(7) -0.005(5) 0.010(5) 0.021(5)
N11 0.029(4) 0.023(4) 0.033(4) 0.004(3) 0.006(3) 0.004(3)
N12 0.021(3) 0.036(5) 0.027(4) 0.001(3) -0.007(3) 0.006(4)
O1 0.025(3) 0.031(4) 0.027(3) 0.006(2) 0.005(2) 0.006(3)
O2 0.034(3) 0.048(4) 0.035(4) -0.005(3) -0.003(3) 0.020(3)
O3 0.028(3) 0.055(4) 0.029(3) 0.003(3) 0.000(3) 0.018(3)
O10 0.040(4) 0.063(6) 0.050(4) 0.001(4) 0.008(3) 0.008(4)
O11 0.157(9) 0.057(6) 0.060(5) 0.012(4) 0.015(5) 0.066(7)
O12 0.071(6) 0.105(8) 0.070(6) 0.020(5) 0.006(5) 0.030(6)
O13 0.157(10) 0.105(10) 0.289(17) 0.039(9) 0.147(12) 0.081(9)
Mn1 0.0231(7) 0.0282(8) 0.0290(8) 0.0036(5) 0.0038(5) 0.0073(6)

loop_
_atom_type_symbol
_atom_type_description
_atom_type_scat_dispersion_real
_atom_type_scat_dispersion_imag
_atom_type_scat_source
C C 0.0033 0.0016 'International Tables Vol C Tables 4.2.6.8 and 6.1.1.4'
H H 0.0000 0.0000 'International Tables Vol C Tables 4.2.6.8 and 6.1.1.4'
N N 0.0061 0.0033 'International Tables Vol C Tables 4.2.6.8 and 6.1.1.4'
O O 0.0106 0.0060 'International Tables Vol C Tables 4.2.6.8 and 6.1.1.4'
Mn Mn 0.3368 0.7283 'International Tables Vol C Tables 4.2.6.8 and 6.1.1.4'

loop_
_geom_angle_atom_site_label_1
_geom_angle_atom_site_label_2
_geom_angle_atom_site_label_3
_geom_angle
_geom_angle_site_symmetry_1
_geom_angle_site_symmetry_3
O1 C2 C3 117.5(7) . .
O1 C2 C7 123.8(7) . .
C3 C2 C7 118.7(6) . .
O3 C3 C4 123.0(7) . .
O3 C3 C2 115.4(7) . .
C4 C3 C2 121.6(7) . .
C5 C4 C3 118.6(8) . .
C5 C4 H4 120.7 . .
C3 C4 H4 120.7 . .
C6 C5 C4 121.7(7) . .
C6 C5 H5 119.1 . .
C4 C5 H5 119.1 . .
C5 C6 C7 120.9(7) . .
C5 C6 H6 119.5 . .
C7 C6 H6 119.5 . .
C6 C7 C2 118.3(7) . .
C6 C7 C8 116.2(7) . .
C2 C7 C8 125.4(7) . .
N11 C8 C7 124.7(7) . .
N11 C8 H8 117.6 . .
C7 C8 H8 117.6 . .
O2 C9 N12 119.0(7) . .
O2 C9 C10 123.8(7) . .
N12 C9 C10 117.2(6) . .
C11 C10 C15 120.1(8) . .
C11 C10 C9 120.8(7) . .
C15 C10 C9 119.1(7) . .
C12 C11 C10 121.4(8) . .
C12 C11 H11 119.3 . .
C10 C11 H11 119.3 . .
C11 C12 C13 118.5(8) . .
C11 C12 H12 120.7 . .
C13 C12 H12 120.7 . .
C14 C13 C12 120.4(8) . .
C14 C13 H13 119.8 . .
C12 C13 H13 119.8 . .
C13 C14 C15 122.0(8) . .
C13 C14 H14 119.0 . .
C15 C14 H14 119.0 . .
N3 C15 C10 123.6(7) . .
N3 C15 C14 118.9(7) . .
C10 C15 C14 117.5(7) . .
N1 C21 C22 123.0(9) . .
N1 C21 H21 118.5 . .
C22 C21 H21 118.5 . .
C23 C22 C21 119.1(9) . .
C23 C22 H22 120.5 . .
C21 C22 H22 120.5 . .
C22 C23 C24 119.9(10) . .
C22 C23 H23 120.1 . .
C24 C23 H23 120.1 . .
C25 C24 C23 117.3(9) . .
C25 C24 H24 121.3 . .
C23 C24 H24 121.3 . .
N1 C25 C24 124.0(8) . .
N1 C25 H25 118.0 . .
C24 C25 H25 118.0 . .
N2 C31 C32 123.4(10) . .
N2 C31 H31 118.3 . .
C32 C31 H31 118.3 . .
C31 C32 C33 118.5(10) . .
C31 C32 H32 120.8 . .
C33 C32 H32 120.8 . .
C34 C33 C32 117.7(10) . .
C34 C33 H33 121.2 . .
C32 C33 H33 121.2 . .
C35 C34 C33 120.3(10) . .
C35 C34 H34 119.9 . .
C33 C34 H34 119.9 . .
C34 C35 N2 122.8(9) . .
C34 C35 H35 118.6 . .
N2 C35 H35 118.6 . .
C25 N1 C21 116.7(8) . .
C25 N1 Mn1 118.8(5) . .
C21 N1 Mn1 124.5(6) . .
C31 N2 C35 117.3(8) . .
C31 N2 Mn1 122.5(7) . .
C35 N2 Mn1 120.2(6) . .
C15 N3 H3A 120.0 . .
C15 N3 H3B 120.2 . .
H3A N3 H3B 120.00 . .
O13 N10 O11 129.1(12) . .
O13 N10 O12 117.7(12) . .
O11 N10 O12 113.2(9) . .
C8 N11 N12 114.6(6) . .
C8 N11 Mn1 130.9(6) . .
N12 N11 Mn1 114.4(4) . .
C9 N12 N11 116.8(6) . .
C9 N12 H12A 118(6) . .
N11 N12 H12A 124(6) . .
C2 O1 Mn1 136.0(5) . .
C2 O1 Mn1 118.2(4) . 2_667
Mn1 O1 Mn1 105.63(19) . 2_667
C9 O2 Mn1 120.6(5) . .
C3 O3 Mn1 119.3(5) . 2_667
C3 O3 H3 120.3 . .
Mn1 O3 H3 120.3 2_667 .
H10B O10 H10A 118(5) . .
O1 Mn1 N2 91.7(2) . .
O1 Mn1 O3 143.7(2) . 2_667
N2 Mn1 O3 89.9(2) . 2_667
O1 Mn1 O1 74.4(2) . 2_667
N2 Mn1 O1 97.4(2) . 2_667
O3 Mn1 O1 69.50(18) 2_667 2_667
O1 Mn1 O2 145.6(2) . .
N2 Mn1 O2 92.3(3) . .
O3 Mn1 O2 70.41(19) 2_667 .
O1 Mn1 O2 138.64(18) 2_667 .
O1 Mn1 N1 89.9(2) . .
N2 Mn1 N1 175.9(3) . .
O3 Mn1 N1 91.0(2) 2_667 .
O1 Mn1 N1 86.7(2) 2_667 .
O2 Mn1 N1 84.3(3) . .
O1 Mn1 N11 78.7(2) . .
N2 Mn1 N11 84.2(2) . .
O3 Mn1 N11 137.4(2) 2_667 .
O1 Mn1 N11 153.1(2) 2_667 .
O2 Mn1 N11 67.8(2) . .
N1 Mn1 N11 92.4(2) . .

loop_
_geom_bond_atom_site_label_1
_geom_bond_atom_site_label_2
_geom_bond_distance
_geom_bond_site_symmetry_2
C2 O1 1.340(8) .
C2 C3 1.404(11) .
C2 C7 1.416(11) .
C3 O3 1.353(9) .
C3 C4 1.390(10) .
C4 C5 1.380(11) .
C4 H4 0.9500 .
C5 C6 1.359(11) .
C5 H5 0.9500 .
C6 C7 1.415(10) .
C6 H6 0.9500 .
C7 C8 1.427(11) .
C8 N11 1.288(9) .
C8 H8 0.9500 .
C9 O2 1.247(9) .
C9 N12 1.352(10) .
C9 C10 1.473(11) .
C10 C11 1.398(11) .
C10 C15 1.412(11) .
C11 C12 1.385(12) .
C11 H11 0.9500 .
C12 C13 1.420(12) .
C12 H12 0.9500 .
C13 C14 1.359(11) .
C13 H13 0.9500 .
C14 C15 1.419(11) .
C14 H14 0.9500 .
C15 N3 1.374(9) .
C21 N1 1.343(10) .
C21 C22 1.370(14) .
C21 H21 0.9500 .
C22 C23 1.356(14) .
C22 H22 0.9500 .
C23 C24 1.384(13) .
C23 H23 0.9500 .
C24 C25 1.375(12) .
C24 H24 0.9500 .
C25 N1 1.339(10) .
C25 H25 0.9500 .
C31 N2 1.304(11) .
C31 C32 1.391(15) .
C31 H31 0.9500 .
C32 C33 1.405(15) .
C32 H32 0.9500 .
C33 C34 1.358(13) .
C33 H33 0.9500 .
C34 C35 1.356(13) .
C34 H34 0.9500 .
C35 N2 1.367(11) .
C35 H35 0.9500 .
N1 Mn1 2.295(7) .
N2 Mn1 2.282(7) .
N3 H3A 0.882 .
N3 H3B 0.879 .
N10 O13 1.146(10) .
N10 O11 1.189(12) .
N10 O12 1.288(12) .
N11 N12 1.385(9) .
N11 Mn1 2.345(6) .
N12 H12A 0.80(8) .
O1 Mn1 2.146(5) .
O1 Mn1 2.290(5) 2_667
O2 Mn1 2.291(6) .
O3 Mn1 2.277(5) 2_667
O3 H3 0.9500 .
O10 H10B 0.93(2) .
O10 H10A 0.91(2) .
Mn1 O3 2.277(5) 2_667
Mn1 O1 2.290(5) 2_667

loop_
_geom_hbond_atom_site_label_D
_geom_hbond_atom_site_label_H
_geom_hbond_atom_site_label_A
_geom_hbond_distance_DH
_geom_hbond_distance_HA
_geom_hbond_distance_DA
_geom_hbond_angle_DHA
_geom_hbond_site_symmetry_A
N3 H3A O2 0.882 2.110 2.735(9) 128.0 .
N3 H3B O11 0.879 2.030 2.880(10) 163.7(5) 2_656
N12 H12A O12 0.80(8) 2.13(8) 2.876(10) 155(9) 1_455
O10 H10B O11 0.93(2) 1.99(4) 2.876(13) 158(7) .
O10 H10B N10 0.93(2) 2.56(3) 3.487(13) 172(7) .
O10 H10B O13 0.93(2) 2.62(5) 3.453(15) 149(7) .
O10 H10A N3 0.91(2) 2.08(4) 2.920(10) 153(6) .
O3 H3 O10 0.95 1.69 2.594(9) 157.8 2_667
